data_1508235
loop_
_publ_author_name
'Voica, Ana-Florina'
'Mendoza, Abraham'
'Gutekunst, Will R.'
'Fraga, Jorge Otero'
'Baran, Phil S.'

_publ_section_title
;
 Guided desaturation of unactivated aliphatics.
;
_journal_issue 8
_journal_name_full 'Nature chemistry'
_journal_page_first 629
_journal_page_last 635
_journal_paper_doi 10.1038/nchem.1385
_journal_volume 4
_journal_year 2012
_chemical_absolute_configuration rmad
_chemical_formula_sum 'C15 H21 N O2 S'
_chemical_formula_weight 279.39
_chemical_name_systematic
; 
 ? 
;
_space_group_IT_number 4
_symmetry_cell_setting monoclinic
_symmetry_space_group_name_Hall 'P 2yb'
_symmetry_space_group_name_H-M 'P 1 21 1'
_atom_sites_solution_hydrogens geom
_atom_sites_solution_primary direct
_atom_sites_solution_secondary difmap
_audit_creation_method SHELXL-97
_cell_angle_alpha 90.00
_cell_angle_beta 96.0140(10)
_cell_angle_gamma 90.00
_cell_formula_units_Z 2
_cell_length_a 8.0945(9)
_cell_length_b 9.5301(10)
_cell_length_c 9.8131(11)
_cell_measurement_reflns_used 3007
_cell_measurement_temperature 100(2)
_cell_measurement_theta_max 25.48
_cell_measurement_theta_min 2.53
_cell_volume 752.83(14)
_computing_cell_refinement 'Bruker SAINT'
_computing_data_collection 'Bruker APEX2'
_computing_data_reduction 'Bruker SAINT'
_computing_molecular_graphics 'Bruker SHELXTL'
_computing_publication_material 'Bruker SHELXTL'
_computing_structure_refinement 'SHELXL-97 (Sheldrick, 1997)'
_computing_structure_solution 'SHELXS-97 (Sheldrick, 1990)'
_diffrn_ambient_temperature 100(2)
_diffrn_measured_fraction_theta_full 0.987
_diffrn_measured_fraction_theta_max 0.985
_diffrn_measurement_device_type 'Bruker APEX-II CCD'
_diffrn_measurement_method '\f and \w scans'
_diffrn_radiation_monochromator graphite
_diffrn_radiation_source 'fine-focus sealed tube'
_diffrn_radiation_type MoK\a
_diffrn_radiation_wavelength 0.71073
_diffrn_reflns_av_R_equivalents 0.0203
_diffrn_reflns_av_sigmaI/netI 0.0343
_diffrn_reflns_limit_h_max 9
_diffrn_reflns_limit_h_min -7
_diffrn_reflns_limit_k_max 11
_diffrn_reflns_limit_k_min -11
_diffrn_reflns_limit_l_max 11
_diffrn_reflns_limit_l_min -9
_diffrn_reflns_number 4670
_diffrn_reflns_theta_full 25.00
_diffrn_reflns_theta_max 25.49
_diffrn_reflns_theta_min 2.09
_exptl_absorpt_coefficient_mu 0.213
_exptl_absorpt_correction_T_max 0.9445
_exptl_absorpt_correction_T_min 0.9114
_exptl_absorpt_correction_type multi-scan
_exptl_absorpt_process_details sadabs
_exptl_crystal_colour colorless
_exptl_crystal_density_diffrn 1.233
_exptl_crystal_density_method 'not measured'
_exptl_crystal_description block
_exptl_crystal_F_000 300
_exptl_crystal_size_max 0.33
_exptl_crystal_size_mid 0.22
_exptl_crystal_size_min 0.20
_refine_diff_density_max 0.345
_refine_diff_density_min -0.342
_refine_diff_density_rms 0.050
_refine_ls_abs_structure_details 'Flack H D (1983), Acta Cryst. A39, 876-881'
_refine_ls_abs_structure_Flack 0.06(9)
_refine_ls_extinction_method none
_refine_ls_goodness_of_fit_ref 1.048
_refine_ls_hydrogen_treatment mixed
_refine_ls_matrix_type full
_refine_ls_number_parameters 178
_refine_ls_number_reflns 2714
_refine_ls_number_restraints 1
_refine_ls_restrained_S_all 1.047
_refine_ls_R_factor_all 0.0409
_refine_ls_R_factor_gt 0.0391
_refine_ls_shift/su_max 0.640
_refine_ls_shift/su_mean 0.019
_refine_ls_structure_factor_coef Fsqd
_refine_ls_weighting_details 'calc w=1/[\s^2^(Fo^2^)+(0.0544P)^2^+0.3255P] where P=(Fo^2^+2Fc^2^)/3'
_refine_ls_weighting_scheme calc
_refine_ls_wR_factor_gt 0.1010
_refine_ls_wR_factor_ref 0.1032
_reflns_number_gt 2608
_reflns_number_total 2714
_reflns_threshold_expression >2sigma(I)
_cod_data_source_file nchem.1385-s5.cif
_cod_data_source_block baran202
_cod_depositor_comments
;
The following automatic conversions were performed:

'_symmetry_cell_setting' value 'Monoclinic' changed to 'monoclinic'
according to /home/saulius/struct/CIF-dictionaries/cif_core.dic
dictionary named 'cif_core.dic' version 2.4.2 from 2011-04-26.

Automatic conversion script
Id: cif_fix_values 1891 2012-01-12 08:04:46Z andrius 
;
_cod_original_sg_symbol_H-M P2(1)
_cod_database_code 1508235

loop_
_symmetry_equiv_pos_as_xyz
'x, y, z'
'-x, y+1/2, -z'

loop_
_atom_site_label
_atom_site_type_symbol
_atom_site_fract_x
_atom_site_fract_y
_atom_site_fract_z
_atom_site_U_iso_or_equiv
_atom_site_adp_type
_atom_site_occupancy
_atom_site_symmetry_multiplicity
_atom_site_calc_flag
_atom_site_refinement_flags
S1 S -0.06887(7) 0.07779(7) 0.98246(5) 0.02187(16) Uani 1 1 d .
O1 O -0.0800(2) -0.06498(17) 1.02814(18) 0.0275(4) Uani 1 1 d .
O2 O -0.1829(2) 0.17974(19) 1.02528(18) 0.0296(4) Uani 1 1 d .
N1 N 0.1157(3) 0.1343(2) 1.0367(2) 0.0251(5) Uani 1 1 d .
C1 C 0.4031(8) 0.1093(5) 0.6043(4) 0.0889(17) Uani 1 1 d .
H1C H 0.4924 0.1121 0.5427 0.107 Uiso 1 1 calc R
H1D H 0.2973 0.1269 0.5467 0.107 Uiso 1 1 calc R
C2 C 0.3963(5) -0.0354(4) 0.6573(4) 0.0533(10) Uani 1 1 d .
H2A H 0.5078 -0.0785 0.6592 0.064 Uiso 1 1 calc R
H2B H 0.3188 -0.0913 0.5941 0.064 Uiso 1 1 calc R
C3 C 0.3407(4) -0.0412(3) 0.7989(3) 0.0372(7) Uani 1 1 d .
H3 H 0.3148 -0.1304 0.8343 0.045 Uiso 1 1 calc R
C4 C 0.3259(3) 0.0697(3) 0.8765(2) 0.0271(5) Uani 1 1 d .
C5 C 0.2671(3) 0.0517(2) 1.0183(3) 0.0263(6) Uani 1 1 d .
H5 H 0.2408 -0.0498 1.0307 0.032 Uiso 1 1 calc R
C6 C -0.0922(3) 0.0764(3) 0.8012(2) 0.0225(4) Uani 1 1 d .
C7 C -0.1056(4) -0.0488(3) 0.7288(3) 0.0297(6) Uani 1 1 d .
H7 H -0.1008 -0.1359 0.7761 0.036 Uiso 1 1 calc R
C8 C -0.1260(4) -0.0458(3) 0.5865(3) 0.0349(7) Uani 1 1 d .
H8 H -0.1359 -0.1315 0.5368 0.042 Uiso 1 1 calc R
C9 C -0.1322(3) 0.0809(4) 0.5156(2) 0.0312(5) Uani 1 1 d .
C10 C -0.1525(4) 0.0830(5) 0.3609(3) 0.0468(7) Uani 1 1 d .
H10A H -0.0454 0.0630 0.3269 0.070 Uiso 1 1 calc R
H10B H -0.1916 0.1758 0.3288 0.070 Uiso 1 1 calc R
H10C H -0.2337 0.0117 0.3267 0.070 Uiso 1 1 calc R
C11 C 0.4293(6) 0.2226(4) 0.6954(4) 0.0653(12) Uani 1 1 d .
H11A H 0.3814 0.3071 0.6477 0.078 Uiso 1 1 calc R
H11B H 0.5507 0.2379 0.7121 0.078 Uiso 1 1 calc R
C12 C 0.3641(5) 0.2160(3) 0.8304(4) 0.0431(8) Uani 1 1 d .
H12A H 0.2615 0.2729 0.8267 0.052 Uiso 1 1 calc R
H12B H 0.4466 0.2588 0.8998 0.052 Uiso 1 1 calc R
C13 C -0.0989(3) 0.2045(3) 0.7336(3) 0.0257(6) Uani 1 1 d .
H13 H -0.0902 0.2900 0.7836 0.031 Uiso 1 1 calc R
C14 C -0.1187(4) 0.2051(3) 0.5904(3) 0.0301(7) Uani 1 1 d .
H14 H -0.1229 0.2922 0.5431 0.036 Uiso 1 1 calc R
C15 C 0.4000(3) 0.0946(4) 1.1333(3) 0.0410(7) Uani 1 1 d .
H15A H 0.4170 0.1963 1.1306 0.062 Uiso 1 1 calc R
H15B H 0.5045 0.0466 1.1210 0.062 Uiso 1 1 calc R
H15C H 0.3637 0.0683 1.2220 0.062 Uiso 1 1 calc R
H1A H 0.118(3) 0.225(3) 1.022(3) 0.023(7) Uiso 1 1 d .

loop_
_atom_site_aniso_label
_atom_site_aniso_U_11
_atom_site_aniso_U_22
_atom_site_aniso_U_33
_atom_site_aniso_U_23
_atom_site_aniso_U_13
_atom_site_aniso_U_12
S1 0.0273(3) 0.0211(3) 0.0175(3) -0.0001(3) 0.0037(2) 0.0002(3)
O1 0.0365(10) 0.0235(9) 0.0226(9) 0.0017(7) 0.0038(7) -0.0014(7)
O2 0.0366(11) 0.0294(9) 0.0239(9) -0.0007(7) 0.0082(8) 0.0023(8)
N1 0.0326(12) 0.0191(9) 0.0230(11) 0.0000(8) 0.0005(9) 0.0004(8)
C1 0.154(5) 0.075(4) 0.047(2) -0.002(2) 0.054(3) -0.023(3)
C2 0.071(3) 0.054(2) 0.038(2) -0.0092(16) 0.0209(18) 0.0045(17)
C3 0.0403(17) 0.0302(14) 0.0421(18) -0.0014(13) 0.0094(14) -0.0005(12)
C4 0.0209(10) 0.0310(12) 0.0287(12) 0.0044(14) -0.0004(9) -0.0021(12)
C5 0.0316(12) 0.0211(15) 0.0259(12) 0.0025(9) 0.0011(10) 0.0016(9)
C6 0.0206(9) 0.0297(10) 0.0172(10) 0.0012(13) 0.0022(8) 0.0016(13)
C7 0.0404(17) 0.0261(14) 0.0229(15) -0.0016(12) 0.0053(12) 0.0015(12)
C8 0.0417(18) 0.0364(16) 0.0272(16) -0.0079(13) 0.0058(13) 0.0018(13)
C9 0.0279(11) 0.0468(14) 0.0187(11) -0.0011(15) 0.0023(9) -0.0023(16)
C10 0.0571(17) 0.0617(18) 0.0204(12) -0.0038(18) -0.0013(12) -0.003(2)
C11 0.091(3) 0.053(2) 0.058(2) 0.0137(19) 0.034(2) -0.003(2)
C12 0.054(2) 0.0355(17) 0.0421(18) 0.0036(14) 0.0172(16) -0.0100(14)
C13 0.0225(15) 0.0286(15) 0.0257(15) -0.0006(11) 0.0006(11) -0.0013(11)
C14 0.0314(16) 0.0363(17) 0.0218(15) 0.0073(12) -0.0013(12) -0.0012(12)
C15 0.0383(14) 0.0483(19) 0.0343(14) 0.0032(15) -0.0068(11) 0.0053(15)

loop_
_atom_type_symbol
_atom_type_description
_atom_type_scat_dispersion_real
_atom_type_scat_dispersion_imag
_atom_type_scat_source
C C 0.0033 0.0016 'International Tables Vol C Tables 4.2.6.8 and 6.1.1.4'
H H 0.0000 0.0000 'International Tables Vol C Tables 4.2.6.8 and 6.1.1.4'
N N 0.0061 0.0033 'International Tables Vol C Tables 4.2.6.8 and 6.1.1.4'
O O 0.0106 0.0060 'International Tables Vol C Tables 4.2.6.8 and 6.1.1.4'
S S 0.1246 0.1234 'International Tables Vol C Tables 4.2.6.8 and 6.1.1.4'

loop_
_geom_angle_atom_site_label_1
_geom_angle_atom_site_label_2
_geom_angle_atom_site_label_3
_geom_angle
O2 S1 O1 119.11(11)
O2 S1 N1 106.13(12)
O1 S1 N1 107.29(11)
O2 S1 C6 107.20(12)
O1 S1 C6 107.61(13)
N1 S1 C6 109.25(11)
C5 N1 S1 121.80(17)
C11 C1 C2 120.2(4)
C1 C2 C3 112.6(3)
C4 C3 C2 124.0(3)
C3 C4 C12 122.3(2)
C3 C4 C5 119.6(3)
C12 C4 C5 118.1(2)
N1 C5 C4 113.1(2)
N1 C5 C15 107.1(2)
C4 C5 C15 112.3(2)
C13 C6 C7 120.95(19)
C13 C6 S1 118.0(2)
C7 C6 S1 121.1(2)
C6 C7 C8 119.5(3)
C7 C8 C9 121.0(3)
C14 C9 C8 118.5(2)
C14 C9 C10 120.9(3)
C8 C9 C10 120.6(3)
C1 C11 C12 119.6(3)
C11 C12 C4 114.4(3)
C6 C13 C14 118.6(2)
C9 C14 C13 121.4(3)

loop_
_geom_bond_atom_site_label_1
_geom_bond_atom_site_label_2
_geom_bond_distance
S1 O2 1.4333(19)
S1 O1 1.4384(18)
S1 N1 1.625(2)
S1 C6 1.769(2)
N1 C5 1.483(3)
C1 C11 1.404(6)
C1 C2 1.477(6)
C2 C3 1.506(5)
C3 C4 1.316(4)
C4 C12 1.508(4)
C4 C5 1.526(3)
C5 C15 1.532(4)
C6 C13 1.388(4)
C6 C7 1.387(4)
C7 C8 1.389(4)
C8 C9 1.392(5)
C9 C14 1.391(5)
C9 C10 1.509(3)
C11 C12 1.478(5)
C13 C14 1.397(4)

loop_
_cod_related_entry_id
_cod_related_entry_code
_cod_related_entry_database
1 30651965 ChemSpider
